data_2008505
loop_
_publ_author_name
'Umehara, Misao'
'Hosomi, Hiroyuki'
'Ohba, Shigeru'

_publ_section_title
;
 3-Bromo-4-methylbicyclo[6.3.0]undecane-2,6-dione, (I),
 5-bromo-4-methylbicyclo[6.3.0]undecane-2,6-dione, (II),
 3,5-dibromo-4-methylbicyclo[6.3.0]undecane-2,6-dione, (III), and
 1,7-dibromo-4-methylbicyclo[6.3.0]undecane-2,6-dione, (IV)
;
_journal_issue 5
_journal_name_full 'Acta Crystallographica Section C'
_journal_page_first IUC9900040
_journal_paper_doi 10.1107/S0108270199099400
_journal_volume 55
_journal_year 1999
_chemical_formula_moiety 'C12 H17 Br1 O2'
_chemical_formula_sum 'C12 H17 Br O2'
_chemical_formula_weight 273.17
_chemical_name_systematic
;
3-Bromo-4-methylbicyclo[6.3.0]undecane-2,6-dione
;
_space_group_IT_number 14
_symmetry_cell_setting monoclinic
_symmetry_space_group_name_Hall '-P 2yn'
_symmetry_space_group_name_H-M 'P 1 21/n 1'
_atom_type_scat_source IntTabIV
_cell_angle_alpha 90.00
_cell_angle_beta 102.590(10)
_cell_angle_gamma 90.00
_cell_formula_units_Z 4
_cell_length_a 10.994(2)
_cell_length_b 6.718(2)
_cell_length_c 16.824(2)
_cell_measurement_reflns_used 25
_cell_measurement_temperature 297
_cell_measurement_theta_max 15.0
_cell_measurement_theta_min 14.7
_cell_volume 1212.7(4)
_computing_cell_refinement 'AFC/MSC Diffractometer Control System'
_computing_data_collection 'AFC/MSC Diffractometer Control System (Rigaku Corporation, 1993)'
_computing_data_reduction 'local programs'
_computing_molecular_graphics CRYSTAN-GM
_computing_publication_material CRYSTAN-GM
_computing_structure_refinement CRYSTAN-GM
_computing_structure_solution 'CRYSTAN-GM (Edwards et al., 1996)'
_diffrn_measurement_device_type 'Rigaku AFC-5'
_diffrn_measurement_method \q-2\q
_diffrn_radiation_type MoK\a
_diffrn_radiation_wavelength 0.71073
_diffrn_reflns_av_R_equivalents 0.019
_diffrn_reflns_limit_h_max 14
_diffrn_reflns_limit_h_min 0
_diffrn_reflns_limit_k_max 9
_diffrn_reflns_limit_k_min 0
_diffrn_reflns_limit_l_max 22
_diffrn_reflns_limit_l_min -22
_diffrn_reflns_number 2929
_diffrn_reflns_theta_max 27.5
_diffrn_standards_decay_% 0
_diffrn_standards_interval_count 100
_diffrn_standards_number 3
_exptl_absorpt_coefficient_mu 3.37
_exptl_absorpt_correction_T_max 0.279
_exptl_absorpt_correction_T_min 0.198
_exptl_absorpt_correction_type integration
_exptl_absorpt_process_details '(Coppens et al., 1965)'
_exptl_crystal_colour Colourless
_exptl_crystal_density_diffrn 1.496
_exptl_crystal_density_method 'not measured'
_exptl_crystal_description Prism
_exptl_crystal_F_000 560
_exptl_crystal_size_max 0.6
_exptl_crystal_size_mid 0.6
_exptl_crystal_size_min 0.5
_refine_diff_density_max 0.67
_refine_diff_density_min -0.99
_refine_ls_extinction_method none
_refine_ls_goodness_of_fit_ref 1.31
_refine_ls_hydrogen_treatment constr
_refine_ls_number_parameters 153
_refine_ls_number_reflns 2341
_refine_ls_R_factor_gt 0.054
_refine_ls_shift/su_max 0.003
_refine_ls_shift/su_mean 0.0006
_refine_ls_structure_factor_coef F
_refine_ls_weighting_details 'w = 1/[\s^2^(F) + 0.0009F^2^]'
_refine_ls_weighting_scheme calc
_refine_ls_wR_factor_ref 0.069
_reflns_number_gt 1530
_reflns_number_total 2788
_reflns_threshold_expression I>2\s(I)
_cod_data_source_file qb0095.cif
_cod_data_source_block I
_cod_depositor_comments
;
The following automatic conversions were performed:
'_symmetry_cell_setting' value 'Monoclinic' changed to 'monoclinic'
according to '/home/saulius/struct/CIF-dictionaries/cif_core.dic'
dictionary named 'cif_core.dic' version 2.4.1 from 2010-06-29.

Automatic conversion script
Id: cif_fix_enum 1527 2010-12-29 10:47:43Z saulius 

The following automatic conversions were performed:

'_atom_site_thermal_displace_type' tag value 'Uij' was replaced with
'Uani' value 15 times.

Automatic conversion script
Id: cif_fix_values 1646 2011-03-28 12:23:43Z adriana 

The following automatic conversions were performed:

'_symmetry_cell_setting' value 'Monoclinic' changed to 'monoclinic'
according to /home/saulius/struct/CIF-dictionaries/cif_core.dic
dictionary named 'cif_core.dic' version 2.4.1 from 2010-06-29.

Automatic conversion script
Id: cif_fix_values 1715 2011-07-08 13:25:40Z adriana 
;
_cod_original_cell_volume 1212.7(5)
_cod_original_sg_symbol_H-M 'P 21/n'
_cod_original_formula_sum 'C12 H17 Br1 O2'
_cod_database_code 2008505

loop_
_symmetry_equiv_pos_as_xyz
+x,+y,+z
-x,-y,-z
-x+1/2,+y+1/2,-z+1/2
+x+1/2,-y+1/2,+z+1/2

loop_
_atom_site_aniso_label
_atom_site_aniso_U_11
_atom_site_aniso_U_22
_atom_site_aniso_U_33
_atom_site_aniso_U_12
_atom_site_aniso_U_13
_atom_site_aniso_U_23
Br1 .0673(4) .0905(5) .0784(4) .0287(3) .0283(3) -.0035(4)
O2 .072(2) .113(3) .070(2) .020(2) .037(2) .014(2)
O3 .065(2) .066(2) .061(2) -.019(2) .023(2) .006(2)
C4 .048(3) .060(3) .035(3) .009(2) .019(2) .005(2)
C5 .050(3) .061(3) .032(2) -.007(2) .009(2) -.003(2)
C6 .075(3) .054(3) .047(3) -.003(3) .020(3) -.005(3)
C7 .072(4) .052(3) .057(3) .009(3) .026(3) .000(3)
C8 .066(3) .055(3) .058(3) .015(3) .020(3) .015(3)
C9 .040(2) .073(4) .044(3) -.001(2) .011(2) .007(3)
C10 .049(3) .105(5) .053(3) .000(3) .006(2) .017(3)
C11 .083(4) .113(5) .044(3) -.035(4) .004(3) .006(4)
C12 .071(4) .084(4) .053(3) -.012(4) .009(3) -.011(3)
C13 .042(2) .057(3) .040(3) -.008(2) .013(2) -.003(2)
C14 .049(3) .044(3) .043(3) -.005(2) .019(2) -.010(2)
C15 .062(4) .102(5) .058(4) -.015(4) .005(3) -.001(4)

loop_
_atom_site_label
_atom_site_fract_x
_atom_site_fract_y
_atom_site_fract_z
_atom_site_U_iso_or_equiv
_atom_site_thermal_displace_type
_atom_site_occupancy
Br1 .73790(5) .31480(10) .65150(4) .0817(3) Uani 1.000
O2 1.1213(3) -.1893(6) .5871(2) .085(2) Uani 1.000
O3 1.0545(3) .2850(5) .6473(2) .0650(10) Uani 1.000
C4 .8539(4) .1437(7) .6073(3) .048(2) Uani 1.000
C5 .8074(4) -.0707(8) .5975(3) .050(2) Uani 1.000
C6 .9010(5) -.1994(8) .5653(3) .062(2) Uani 1.000
C7 1.0315(5) -.2173(7) .6166(3) .062(2) Uani 1.000
C8 1.0491(5) -.2653(8) .7065(3) .059(2) Uani 1.000
C9 1.0921(4) -.0847(8) .7588(3) .053(2) Uani 1.000
C10 1.1238(5) -.1250(10) .8505(3) .068(2) Uani 1.000
C11 1.1036(6) .0710(10) .8912(3) .081(3) Uani 1.000
C12 1.0543(5) .2188(9) .8224(3) .073(2) Uani 1.000
C13 .9986(4) .0856(7) .7501(3) .048(2) Uani 1.000
C14 .9772(4) .1825(7) .6678(3) .049(2) Uani 1.000
C15 .6821(5) -.0850(10) .5380(3) .076(3) Uani 1.000
H4 .85870 .18480 .55350 .050(10) Uiso 1.000
H5 .80290 -.11920 .65050 .030(10) Uiso 1.000
H6A .90740 -.14270 .51400 .060(10) Uiso 1.000
H6B .86650 -.33090 .55620 .07(2) Uiso 1.000
H8A .97250 -.31100 .71870 .060(10) Uiso 1.000
H8B 1.11060 -.36850 .71980 .07(2) Uiso 1.000
H9 1.16400 -.03370 .74190 .050(10) Uiso 1.000
H10A 1.20830 -.16960 .86840 .09(2) Uiso 1.000
H10B 1.06860 -.22500 .86310 .040(10) Uiso 1.000
H11A 1.04390 .05470 .92470 .10(2) Uiso 1.000
H11B 1.18080 .11670 .92430 .12(2) Uiso 1.000
H12A .99230 .30530 .83600 .08(2) Uiso 1.000
H12B 1.12050 .29820 .81020 .08(2) Uiso 1.000
H13 .92120 .03110 .75760 .030(10) Uiso 1.000
H15A .65250 -.21960 .53390 .06(2) Uiso 1.000
H15B .69160 -.04010 .48550 .050(10) Uiso 1.000
H15C .62260 -.00110 .55600 .11(2) Uiso 1.000

loop_
_geom_angle_atom_site_label_1
_geom_angle_atom_site_label_2
_geom_angle_atom_site_label_3
_geom_angle
_geom_angle_publ_flag
Br1 C4 C5 111.2(3) no
Br1 C4 C14 101.6(4) no
C5 C4 C14 117.4(4) no
C4 C5 C6 109.7(4) no
C4 C5 C15 111.4(5) no
C6 C5 C15 108.3(5) no
C5 C6 C7 118.1(5) no
O2 C7 C6 120.7(5) no
O2 C7 C8 120.2(5) no
C6 C7 C8 119.1(5) no
C7 C8 C9 111.4(5) no
C8 C9 C10 114.7(5) no
C8 C9 C13 115.3(4) no
C10 C9 C13 103.3(5) no
C9 C10 C11 106.1(5) no
C10 C11 C12 106.4(5) no
C11 C12 C13 103.7(5) no
C9 C13 C12 102.6(4) no
C9 C13 C14 112.4(4) no
C12 C13 C14 115.8(5) no
O3 C14 C4 119.1(5) no
O3 C14 C13 122.3(5) no
C4 C14 C13 118.5(4) no
Br1 C4 H4 111.1 no
C5 C4 H4 104.8 no
C14 C4 H4 110.9 no
C4 C5 H5 107.7 no
C6 C5 H5 108.2 no
C15 C5 H5 111.6 no
C5 C6 H6A 106.3 no
C5 C6 H6B 107.7 no
C7 C6 H6A 107.4 no
C7 C6 H6B 108.1 no
H6A C6 H6B 109.0 no
C7 C8 H8A 110.7 no
C7 C8 H8B 108.4 no
C9 C8 H8A 108.0 no
C9 C8 H8B 109.2 no
H8A C8 H8B 109.0 no
C8 C9 H9 106.7 no
C10 C9 H9 109.9 no
C13 C9 H9 106.6 no
C9 C10 H10A 111.3 no
C9 C10 H10B 109.3 no
C11 C10 H10A 110.8 no
C11 C10 H10B 110.2 no
H10A C10 H10B 109.1 no
C10 C11 H11A 110.5 no
C10 C11 H11B 109.9 no
C12 C11 H11A 110.1 no
C12 C11 H11B 110.7 no
H11A C11 H11B 109.1 no
C11 C12 H12A 111.4 no
C11 C12 H12B 111.2 no
C13 C12 H12A 111.2 no
C13 C12 H12B 110.3 no
H12A C12 H12B 109.0 no
C9 C13 H13 107.5 no
C12 C13 H13 109.4 no
C14 C13 H13 108.8 no
C5 C15 H15A 110.6 no
C5 C15 H15B 108.7 no
C5 C15 H15C 109.7 no
H15A C15 H15B 109.5 no
H15A C15 H15C 109.4 no
H15B C15 H15C 108.9 no

loop_
_geom_bond_atom_site_label_1
_geom_bond_atom_site_label_2
_geom_bond_site_symmetry_1
_geom_bond_site_symmetry_2
_geom_bond_distance
_geom_bond_publ_flag
Br1 C4 . . 1.978(5) yes
O2 C7 . . 1.212(7) yes
O3 C14 . . 1.201(6) yes
C4 C5 . . 1.525(8) yes
C4 C14 . . 1.530(7) yes
C5 C6 . . 1.531(8) yes
C5 C15 . . 1.519(7) yes
C6 C7 . . 1.509(8) yes
C7 C8 . . 1.517(7) yes
C8 C9 . . 1.513(8) yes
C9 C10 . . 1.530(8) yes
C9 C13 . . 1.524(7) yes
C10 C11 . . 1.523(9) yes
C11 C12 . . 1.532(8) yes
C12 C13 . . 1.527(8) yes
C13 C14 . . 1.501(7) yes
C4 H4 . . .959 no
C5 H5 . . .961 no
C6 H6A . . .960 no
C6 H6B . . .960 no
C8 H8A . . .960 no
C8 H8B . . .960 no
C9 H9 . . .960 no
C10 H10A . . .960 no
C10 H10B . . .959 no
C11 H11A . . .960 no
C11 H11B . . .958 no
C12 H12A . . .961 no
C12 H12B . . .960 no
C13 H13 . . .960 no
C15 H15A . . .958 no
C15 H15B . . .960 no
C15 H15C . . .961 no
